data_7129406
loop_
_publ_author_name
'Schopper, Nils'
'Zapf, Ludwig'
'Sprenger, Jan Arke Peter'
'Ignat'ev, Nikolai'
'Finze, Maik'

_publ_section_title
;
 Ethyl-, vinyl- and ethynylcyanoborates: Room temperature borate ionic
 liquids with saturated and unsaturated hydrocarbon chains
;
_journal_name_full 'Chemical Communications'
_journal_paper_doi 10.1039/D1CC06393F
_journal_year 2022
_chemical_formula_moiety 'C5 H B K N3'
_chemical_formula_sum 'C5 H B K N3'
_chemical_formula_weight 153.00
_space_group_crystal_system monoclinic
_space_group_IT_number 14
_space_group_name_Hall '-P 2ybc'
_space_group_name_H-M_alt 'P 1 21/c 1'
_atom_sites_solution_hydrogens difmap
_audit_creation_method SHELXL-2018/3
_audit_update_record
;
2021-11-10 deposited with the CCDC.	2021-12-17 downloaded from the CCDC.
;
_cell_angle_alpha 90
_cell_angle_beta 105.7380(10)
_cell_angle_gamma 90
_cell_formula_units_Z 4
_cell_length_a 7.41620(10)
_cell_length_b 13.6940(2)
_cell_length_c 7.49040(10)
_cell_measurement_reflns_used 6197
_cell_measurement_temperature 100(2)
_cell_measurement_theta_max 77.2180
_cell_measurement_theta_min 6.2210
_cell_volume 732.189(18)
_computing_cell_refinement 'CrysAlisPro 1.171.40.45a (Rigaku OD, 2019)'
_computing_data_collection 'CrysAlisPro 1.171.40.45a (Rigaku OD, 2019)'
_computing_data_reduction 'CrysAlisPro 1.171.40.45a (Rigaku OD, 2019)'
_computing_molecular_graphics 'SHELXL-2018/3 (Sheldrick, 2018)'
_computing_publication_material 'SHELXL-2018/3 (Sheldrick, 2018)'
_computing_structure_refinement 'SHELXL-2018/3 (Sheldrick, 2018)'
_computing_structure_solution 'SHELXT 2014/4 (Sheldrick, 2014)'
_diffrn_ambient_environment N~2~
_diffrn_ambient_temperature 100.00(10)
_diffrn_detector 'Hybrid Pixel Array Detector'
_diffrn_detector_area_resol_mean 10.0000
_diffrn_detector_type HyPix
_diffrn_measured_fraction_theta_full 0.999
_diffrn_measured_fraction_theta_max 0.980
_diffrn_measurement_device 'four-circle diffractometer'
_diffrn_measurement_device_type 'XtaLAB Synergy, Dualflex, HyPix'
_diffrn_radiation_monochromator mirror
_diffrn_radiation_probe x-ray
_diffrn_radiation_type 'Cu K\a'
_diffrn_radiation_wavelength 1.54184
_diffrn_reflns_av_R_equivalents 0.0346
_diffrn_reflns_av_unetI/netI 0.0207
_diffrn_reflns_Laue_measured_fraction_full 0.999
_diffrn_reflns_Laue_measured_fraction_max 0.980
_diffrn_reflns_limit_h_max 9
_diffrn_reflns_limit_h_min -9
_diffrn_reflns_limit_k_max 16
_diffrn_reflns_limit_k_min -17
_diffrn_reflns_limit_l_max 7
_diffrn_reflns_limit_l_min -9
_diffrn_reflns_number 7738
_diffrn_reflns_point_group_measured_fraction_full 0.999
_diffrn_reflns_point_group_measured_fraction_max 0.980
_diffrn_reflns_theta_full 72.000
_diffrn_reflns_theta_max 77.409
_diffrn_reflns_theta_min 6.200
_diffrn_source 'micro-focus sealed X-ray tube'
_diffrn_source_type 'PhotonJet (Cu) X-ray Source'
_exptl_absorpt_coefficient_mu 5.687
_exptl_absorpt_correction_T_max 1.000
_exptl_absorpt_correction_T_min 0.382
_exptl_absorpt_correction_type gaussian
_exptl_absorpt_process_details
;
CrysAlisPro 1.171.40.61a (Rigaku Oxford Diffraction, 2019)
Numerical absorption correction based on gaussian integration over
			a multifaceted crystal model
Empirical absorption correction using spherical harmonics,
 implemented in SCALE3 ABSPACK scaling algorithm.
;
_exptl_crystal_colour 'clear colourless'
_exptl_crystal_density_diffrn 1.388
_exptl_crystal_description block
_exptl_crystal_F_000 304
_exptl_crystal_size_max 0.325
_exptl_crystal_size_mid 0.293
_exptl_crystal_size_min 0.244
_refine_diff_density_max 0.266
_refine_diff_density_min -0.457
_refine_diff_density_rms 0.073
_refine_ls_extinction_method none
_refine_ls_goodness_of_fit_ref 1.061
_refine_ls_hydrogen_treatment refall
_refine_ls_matrix_type full
_refine_ls_number_parameters 95
_refine_ls_number_reflns 1530
_refine_ls_number_restraints 0
_refine_ls_restrained_S_all 1.061
_refine_ls_R_factor_all 0.0287
_refine_ls_R_factor_gt 0.0283
_refine_ls_shift/su_max 0.000
_refine_ls_shift/su_mean 0.000
_refine_ls_structure_factor_coef Fsqd
_refine_ls_weighting_details 'w=1/[\s^2^(Fo^2^)+(0.0482P)^2^+0.2367P] where P=(Fo^2^+2Fc^2^)/3'
_refine_ls_weighting_scheme calc
_refine_ls_wR_factor_gt 0.0763
_refine_ls_wR_factor_ref 0.0767
_reflns_Friedel_coverage 0.000
_reflns_number_gt 1494
_reflns_number_total 1530
_reflns_threshold_expression 'I > 2\s(I)'
_cod_data_source_file d1cc06393f2.cif
_cod_data_source_block LuZa061_NiSc_a
_cod_original_cell_volume 732.188(18)
_cod_original_sg_symbol_H-M 'P 21/c'
_cod_database_code 7129406
_shelx_shelxl_version_number 2018/3
_shelx_space_group_comment
;
The symmetry employed for this shelxl refinement is uniquely defined
by the following loop, which should always be used as a source of
symmetry information in preference to the above space-group names.
They are only intended as comments.
;
_oxdiff_exptl_absorpt_empirical_full_min 0.759
_oxdiff_exptl_absorpt_empirical_full_max 1.402
_oxdiff_exptl_absorpt_empirical_details
;
Empirical correction (ABSPACK) includes:
- Absorption correction using spherical harmonics
- Frame scaling
;

loop_
_space_group_symop_operation_xyz
'x, y, z'
'-x, y+1/2, -z+1/2'
'-x, -y, -z'
'x, -y-1/2, z-1/2'

loop_
_atom_site_label
_atom_site_type_symbol
_atom_site_fract_x
_atom_site_fract_y
_atom_site_fract_z
_atom_site_U_iso_or_equiv
_atom_site_adp_type
_atom_site_occupancy
_atom_site_site_symmetry_order
_atom_site_calc_flag
_atom_site_refinement_flags_posn
_atom_site_refinement_flags_adp
_atom_site_refinement_flags_occupancy
_atom_site_disorder_assembly
_atom_site_disorder_group
K1 K 0.19926(4) 0.13087(2) 0.55896(4) 0.01692(12) Uani 1 1 d . . . . .
C1 C 0.88667(17) 0.32763(9) 0.35322(16) 0.0143(3) Uani 1 1 d . . . . .
N1 N 0.99537(16) 0.28825(8) 0.29589(15) 0.0194(3) Uani 1 1 d . . . . .
B1 B 0.7364(2) 0.38263(10) 0.4364(2) 0.0138(3) Uani 1 1 d . . . . .
N2 N 0.92122(16) 0.46343(8) 0.77200(16) 0.0213(3) Uani 1 1 d . . . . .
C2 C 0.84618(17) 0.42881(9) 0.63273(17) 0.0151(3) Uani 1 1 d . . . . .
N3 N 0.48289(17) 0.24851(9) 0.49476(17) 0.0217(3) Uani 1 1 d . . . . .
C4 C 0.62917(17) 0.46580(9) 0.30563(18) 0.0156(3) Uani 1 1 d . . . . .
C5 C 0.5451(2) 0.53234(10) 0.21813(19) 0.0215(3) Uani 1 1 d . . . . .
H5 H 0.478(3) 0.5885(16) 0.150(3) 0.038(5) Uiso 1 1 d . . . . .
C3 C 0.59064(17) 0.30364(9) 0.47176(17) 0.0148(3) Uani 1 1 d . . . . .

loop_
_atom_site_aniso_label
_atom_site_aniso_U_11
_atom_site_aniso_U_22
_atom_site_aniso_U_33
_atom_site_aniso_U_23
_atom_site_aniso_U_13
_atom_site_aniso_U_12
K1 0.01386(18) 0.01608(19) 0.02226(19) 0.00378(9) 0.00736(12) -0.00130(9)
C1 0.0163(6) 0.0115(6) 0.0151(6) 0.0011(4) 0.0044(5) -0.0021(5)
N1 0.0204(5) 0.0172(6) 0.0226(6) 0.0008(4) 0.0091(5) 0.0011(4)
B1 0.0137(7) 0.0114(6) 0.0171(7) -0.0007(5) 0.0056(5) -0.0006(5)
N2 0.0216(6) 0.0185(6) 0.0229(6) -0.0054(5) 0.0045(5) 0.0021(5)
C2 0.0142(6) 0.0112(6) 0.0213(6) -0.0006(5) 0.0072(5) 0.0006(5)
N3 0.0217(6) 0.0199(6) 0.0259(6) -0.0036(5) 0.0105(5) -0.0053(5)
C4 0.0145(6) 0.0152(6) 0.0184(6) 0.0010(5) 0.0063(5) -0.0007(5)
C5 0.0218(7) 0.0198(7) 0.0250(7) 0.0025(5) 0.0101(5) 0.0008(5)
C3 0.0152(6) 0.0142(6) 0.0148(6) -0.0022(4) 0.0040(5) 0.0009(5)

loop_
_atom_type_symbol
_atom_type_description
_atom_type_scat_dispersion_real
_atom_type_scat_dispersion_imag
_atom_type_scat_source
C C 0.0181 0.0091 'International Tables Vol C Tables 4.2.6.8 and 6.1.1.4'
H H 0.0000 0.0000 'International Tables Vol C Tables 4.2.6.8 and 6.1.1.4'
B B 0.0090 0.0039 'International Tables Vol C Tables 4.2.6.8 and 6.1.1.4'
N N 0.0311 0.0180 'International Tables Vol C Tables 4.2.6.8 and 6.1.1.4'
K K 0.3868 1.0657 'International Tables Vol C Tables 4.2.6.8 and 6.1.1.4'

loop_
_geom_angle_atom_site_label_1
_geom_angle_atom_site_label_2
_geom_angle_atom_site_label_3
_geom_angle
_geom_angle_site_symmetry_1
_geom_angle_site_symmetry_3
_geom_angle_publ_flag
N3 K1 N1 115.77(3) . 4_466 ?
N3 K1 N2 123.76(4) . 4_465 ?
N1 K1 N2 104.36(3) 4_466 4_465 ?
N3 K1 N2 150.94(4) . 2_646 ?
N1 K1 N2 75.82(3) 4_466 2_646 ?
N2 K1 N2 73.94(4) 4_465 2_646 ?
N3 K1 N1 75.18(3) . 1_455 ?
N1 K1 N1 82.71(2) 4_466 1_455 ?
N2 K1 N1 72.60(3) 4_465 1_455 ?
N2 K1 N1 133.86(3) 2_646 1_455 ?
N3 K1 C5 84.66(4) . 4_566 ?
N1 K1 C5 121.30(3) 4_466 4_566 ?
N2 K1 C5 106.97(4) 4_465 4_566 ?
N2 K1 C5 67.21(3) 2_646 4_566 ?
N1 K1 C5 154.09(3) 1_455 4_566 ?
N3 K1 C5 63.81(3) . 2_645 ?
N1 K1 C5 178.60(3) 4_466 2_645 ?
N2 K1 C5 76.83(3) 4_465 2_645 ?
N2 K1 C5 103.92(4) 2_646 2_645 ?
N1 K1 C5 98.38(3) 1_455 2_645 ?
C5 K1 C5 57.47(4) 4_566 2_645 ?
N3 K1 C4 71.75(3) . 4_566 ?
N1 K1 C4 112.42(3) 4_466 4_566 ?
N2 K1 C4 126.74(3) 4_465 4_566 ?
N2 K1 C4 79.19(3) 2_646 4_566 ?
N1 K1 C4 146.92(3) 1_455 4_566 ?
C5 K1 C4 19.99(3) 4_566 4_566 ?
C5 K1 C4 66.20(3) 2_645 4_566 ?
N3 K1 K1 153.59(3) . 3_556 ?
N1 K1 K1 90.03(2) 4_466 3_556 ?
N2 K1 K1 37.15(2) 4_465 3_556 ?
N2 K1 K1 36.79(2) 2_646 3_556 ?
N1 K1 K1 104.42(2) 1_455 3_556 ?
C5 K1 K1 86.47(3) 4_566 3_556 ?
C5 K1 K1 90.52(3) 2_645 3_556 ?
C4 K1 K1 104.77(2) 4_566 3_556 ?
N3 K1 K1 84.55(3) . 4_566 ?
N1 K1 K1 33.54(2) 4_466 4_566 ?
N2 K1 K1 135.87(3) 4_465 4_566 ?
N2 K1 K1 97.37(2) 2_646 4_566 ?
N1 K1 K1 85.48(2) 1_455 4_566 ?
C5 K1 K1 108.96(2) 4_566 4_566 ?
C5 K1 K1 145.53(2) 2_645 4_566 ?
C4 K1 K1 92.11(2) 4_566 4_566 ?
K1 K1 K1 121.863(6) 3_556 4_566 ?
N3 K1 K1 48.49(3) . 4_565 ?
N1 K1 K1 108.83(2) 4_466 4_565 ?
N2 K1 K1 82.94(2) 4_465 4_565 ?
N2 K1 K1 156.80(2) 2_646 4_565 ?
N1 K1 K1 31.27(2) 1_455 4_565 ?
C5 K1 K1 123.18(2) 4_566 4_565 ?
C5 K1 K1 71.96(2) 2_645 4_565 ?
C4 K1 K1 117.54(2) 4_566 4_565 ?
K1 K1 K1 120.065(7) 3_556 4_565 ?
K1 K1 K1 97.875(9) 4_566 4_565 ?
N1 C1 B1 179.20(13) . . ?
C1 N1 K1 126.64(10) . 4_665 ?
C1 N1 K1 111.61(9) . 1_655 ?
K1 N1 K1 115.19(4) 4_665 1_655 ?
C4 B1 C3 110.04(11) . . ?
C4 B1 C1 112.70(11) . . ?
C3 B1 C1 108.57(10) . . ?
C4 B1 C2 109.32(11) . . ?
C3 B1 C2 108.17(11) . . ?
C1 B1 C2 107.92(11) . . ?
C2 N2 K1 124.97(10) . 4_666 ?
C2 N2 K1 126.85(10) . 2_656 ?
K1 N2 K1 106.06(4) 4_666 2_656 ?
N2 C2 B1 178.36(13) . . ?
C3 N3 K1 174.00(11) . . ?
C5 C4 B1 174.90(14) . . ?
C5 C4 K1 74.48(9) . 4_565 ?
B1 C4 K1 106.92(8) . 4_565 ?
C4 C5 K1 85.53(9) . 4_565 ?
C4 C5 K1 109.80(10) . 2_655 ?
K1 C5 K1 122.53(4) 4_565 2_655 ?
C4 C5 H5 178.1(12) . . ?
K1 C5 H5 96.1(12) 4_565 . ?
K1 C5 H5 70.2(12) 2_655 . ?
N3 C3 B1 178.36(14) . . ?

loop_
_geom_bond_atom_site_label_1
_geom_bond_atom_site_label_2
_geom_bond_distance
_geom_bond_site_symmetry_2
_geom_bond_publ_flag
K1 N3 2.7928(12) . ?
K1 N1 2.8493(11) 4_466 ?
K1 N2 2.8522(12) 4_465 ?
K1 N2 2.8761(12) 2_646 ?
K1 N1 3.0328(12) 1_455 ?
K1 C5 3.3668(14) 4_566 ?
K1 C5 3.4434(14) 2_645 ?
K1 C4 3.4836(13) 4_566 ?
K1 K1 4.5766(5) 3_556 ?
K1 K1 4.9671(4) 4_566 ?
K1 K1 4.9672(4) 4_565 ?
C1 N1 1.1458(17) . ?
C1 B1 1.6043(19) . ?
B1 C4 1.5705(19) . ?
B1 C3 1.6013(19) . ?
B1 C2 1.6051(19) . ?
N2 C2 1.1436(17) . ?
N3 C3 1.1458(18) . ?
C4 C5 1.195(2) . ?
C5 H5 0.98(2) . ?
